data_2009058
loop_
_publ_author_name
'Brewster, Matthew A.'
'Carducci, Michael D.'
'Rainier, Jon D.'

_publ_section_title
;The Diels--Alder adduct
 (3a<i>S</i>,7a<i>R</i>,4<i>S</i>)-1,3,3a,-4,5,7a-hexahydro-7-methyl-3-oxoisobenzofuran-4-carboxylic
 acid
;
_journal_issue 10
_journal_name_full 'Acta Crystallographica Section C'
_journal_page_first IUC9900126
_journal_paper_doi 10.1107/S0108270199098674
_journal_volume 55
_journal_year 1999
_chemical_formula_moiety 'C10 H12 O4'
_chemical_formula_sum 'C10 H12 O4'
_chemical_formula_weight 196.20
_chemical_name_systematic
;2-methyl-(3R)-hydroxymethyl-cyclohexene-(4S)-carbolactone-(5S)-carboxylic
 acid
;
_space_group_IT_number 14
_symmetry_cell_setting monoclinic
_symmetry_space_group_name_Hall '-P 2ybc'
_symmetry_space_group_name_H-M 'P 1 21/c 1'
_audit_creation_method SHELXL-97
_cell_angle_alpha 90.00
_cell_angle_beta 97.727(3)
_cell_angle_gamma 90.00
_cell_formula_units_Z 4
_cell_length_a 11.9860(17)
_cell_length_b 7.0350(11)
_cell_length_c 11.1186(17)
_cell_measurement_reflns_used 1295
_cell_measurement_temperature 293(2)
_cell_measurement_theta_max 28.29
_cell_measurement_theta_min 1.0
_cell_volume 929.0(2)
_computing_cell_refinement SMART
_computing_data_collection 'SMART (Bruker, 1997)'
_computing_data_reduction 'SHELXTL (Bruker, 1997)'
_computing_molecular_graphics SHELXTL
_computing_publication_material SHELXTL
_computing_structure_refinement 'SHELXL97 (Sheldrick, 1997b)'
_computing_structure_solution 'SHELXS97 (Sheldrick, 1997a)'
_diffrn_ambient_temperature 293(2)
_diffrn_measured_fraction_theta_full 0.959
_diffrn_measured_fraction_theta_max 0.959
_diffrn_measurement_device_type 'Bruker SMART1000 CCD'
_diffrn_measurement_method '\f and \w'
_diffrn_radiation_monochromator graphite
_diffrn_radiation_source 'fine-focus sealed tube'
_diffrn_radiation_type MoK\a
_diffrn_radiation_wavelength 0.71073
_diffrn_reflns_av_R_equivalents 0.052
_diffrn_reflns_av_sigmaI/netI 0.0736
_diffrn_reflns_limit_h_max 15
_diffrn_reflns_limit_h_min -7
_diffrn_reflns_limit_k_max 9
_diffrn_reflns_limit_k_min -8
_diffrn_reflns_limit_l_max 13
_diffrn_reflns_limit_l_min -14
_diffrn_reflns_number 5984
_diffrn_reflns_theta_full 28.29
_diffrn_reflns_theta_max 28.29
_diffrn_reflns_theta_min 1.71
_diffrn_standards_decay_% 0.00
_diffrn_standards_interval_count 0
_diffrn_standards_interval_time 0
_diffrn_standards_number 0
_exptl_absorpt_coefficient_mu 0.109
_exptl_absorpt_correction_type none
_exptl_crystal_colour Colorless
_exptl_crystal_density_diffrn 1.403
_exptl_crystal_density_method 'not measured'
_exptl_crystal_description Monoclinic
_exptl_crystal_F_000 416
_exptl_crystal_size_max 0.30
_exptl_crystal_size_mid 0.10
_exptl_crystal_size_min 0.10
_refine_diff_density_max 0.175
_refine_diff_density_min -0.152
_refine_ls_extinction_coef none
_refine_ls_extinction_method none
_refine_ls_goodness_of_fit_ref 0.852
_refine_ls_hydrogen_treatment mixed
_refine_ls_matrix_type full
_refine_ls_number_constraints 33
_refine_ls_number_parameters 131
_refine_ls_number_reflns 2223
_refine_ls_number_restraints 0
_refine_ls_restrained_S_all 0.852
_refine_ls_R_factor_all 0.108
_refine_ls_R_factor_gt 0.045
_refine_ls_shift/su_max 0.017
_refine_ls_shift/su_mean 0.001
_refine_ls_structure_factor_coef Fsqd
_refine_ls_weighting_details 'calc w = 1/[\s^2^(Fo^2^)+(0.0533P)^2^] where P = (Fo^2^+2Fc^2^)/3'
_refine_ls_weighting_scheme calc
_refine_ls_wR_factor_ref 0.117
_reflns_number_gt 1105
_reflns_number_total 2223
_reflns_threshold_expression I>2\s(I)
_cod_data_source_file qa0169.cif
_cod_data_source_block QA0169
_cod_depositor_comments
;
The following automatic conversions were performed:
'_symmetry_cell_setting' value 'Monoclinic' changed to 'monoclinic'
according to '/home/saulius/struct/CIF-dictionaries/cif_core.dic'
dictionary named 'cif_core.dic' version 2.4.1 from 2010-06-29.

Automatic conversion script
Id: cif_fix_enum 1527 2010-12-29 10:47:43Z saulius 

The following automatic conversions were performed:

'_symmetry_cell_setting' value 'Monoclinic' changed to 'monoclinic'
according to /home/saulius/struct/CIF-dictionaries/cif_core.dic
dictionary named 'cif_core.dic' version 2.4.1 from 2010-06-29.

Automatic conversion script
Id: cif_fix_values 1715 2011-07-08 13:25:40Z adriana 
;
_cod_original_sg_symbol_H-M 'P 21/c'
_cod_database_code 2009058
_cod_database_fobs_code 2009058

loop_
_symmetry_equiv_pos_as_xyz
'x, y, z'
'-x, y+1/2, -z+1/2'
'-x, -y, -z'
'x, -y-1/2, z-1/2'

loop_
_atom_site_label
_atom_site_fract_x
_atom_site_fract_y
_atom_site_fract_z
_atom_site_U_iso_or_equiv
_atom_site_adp_type
_atom_site_calc_flag
_atom_site_refinement_flags
_atom_site_occupancy
_atom_site_disorder_assembly
_atom_site_disorder_group
_atom_site_type_symbol
O1 .94735(11) .22364(18) .24575(12) .0476(4) Uani d . 1 . . O
O2 .92623(14) .4659(2) .11754(14) .0676(5) Uani d . 1 . . O
H1 .9645(19) .529(3) .182(2) .081 Uiso d . 1 . . H
O3 .70832(12) -.26299(18) -.01121(13) .0563(4) Uani d . 1 . . O
C4 .83149(15) -.0286(3) .07840(16) .0399(5) Uani d . 1 . . C
H4A .8955 -.0856 .1299 .048 Uiso calc R 1 . . H
C9 .91631(15) .2851(3) .14547(18) .0410(5) Uani d . 1 . . C
C6 .76486(16) .2653(3) -.03546(17) .0455(5) Uani d . 1 . . C
H6A .7833 .3971 -.0494 .055 Uiso calc R 1 . . H
H6B .7480 .2034 -.1138 .055 Uiso calc R 1 . . H
C3 .72878(16) -.0324(3) .14639(17) .0437(5) Uani d . 1 . . C
H3A .7533 -.0305 .2341 .052 Uiso calc R 1 . . H
C1 .66412(17) .2565(3) .02997(18) .0461(5) Uani d . 1 . . C
H1A .6090 .3488 .0113 .055 Uiso calc R 1 . . H
C5 .86559(16) .1678(3) .03812(16) .0397(5) Uani d . 1 . . C
H5A .9235 .1505 -.0153 .048 Uiso calc R 1 . . H
C7 .79801(19) -.1564(3) -.0288(2) .0490(5) Uani d . 1 . . C
C2 .64695(16) .1283(3) .11210(17) .0440(5) Uani d . 1 . . C
O4 .83982(14) -.1692(2) -.12098(15) .0710(5) Uani d . 1 . . O
C8 .6791(2) -.2276(3) .1087(2) .0593(6) Uani d . 1 . . C
H8A .7109 -.3248 .1650 .071 Uiso calc R 1 . . H
H8C .5980 -.2268 .1072 .071 Uiso calc R 1 . . H
C10 .54509(19) .1311(4) .1776(2) .0685(7) Uani d . 1 . . C
H10A .5464 .0220 .2297 .103 Uiso calc PR .50 . . H
H10B .4782 .1282 .1195 .103 Uiso calc PR .50 . . H
H10C .5457 .2448 .2254 .103 Uiso calc PR .50 . . H
H10D .5004 .2413 .1534 .103 Uiso calc PR .50 . . H
H10E .5687 .1351 .2636 .103 Uiso calc PR .50 . . H
H10F .5012 .0186 .1576 .103 Uiso calc PR .50 . . H

loop_
_atom_site_aniso_label
_atom_site_aniso_U_11
_atom_site_aniso_U_22
_atom_site_aniso_U_33
_atom_site_aniso_U_12
_atom_site_aniso_U_13
_atom_site_aniso_U_23
O1 .0555(9) .0417(8) .0420(8) .0021(6) -.0061(7) -.0012(6)
O2 .0930(12) .0402(9) .0599(10) -.0149(8) -.0258(9) .0035(8)
O3 .0602(10) .0403(8) .0643(10) -.0029(7) -.0071(8) -.0125(7)
C4 .0432(12) .0329(11) .0399(11) .0054(8) -.0079(9) -.0041(9)
C9 .0405(11) .0354(11) .0456(12) .0013(8) .0000(9) -.0011(9)
C6 .0543(13) .0383(11) .0404(11) -.0015(9) -.0067(10) .0015(9)
C3 .0540(13) .0381(11) .0370(11) -.0020(9) -.0016(9) .0011(9)
C1 .0443(12) .0383(11) .0505(12) .0101(9) -.0121(10) -.0043(10)
C5 .0422(11) .0389(11) .0365(10) .0017(8) -.0001(8) -.0042(9)
C7 .0493(14) .0381(12) .0557(14) .0084(10) -.0072(11) -.0079(10)
C2 .0419(12) .0448(12) .0430(11) .0025(9) -.0032(9) -.0091(10)
O4 .0742(11) .0739(12) .0651(11) .0026(8) .0097(9) -.0281(9)
C8 .0685(15) .0449(13) .0631(15) -.0062(11) .0033(12) .0004(11)
C10 .0547(15) .0807(18) .0707(16) .0021(12) .0101(12) -.0132(13)

loop_
_atom_type_symbol
_atom_type_description
_atom_type_scat_dispersion_real
_atom_type_scat_dispersion_imag
_atom_type_scat_source
C C 0.0033 0.0016 'International Tables Vol C Tables 4.2.6.8 and 6.1.1.4'
H H 0.0000 0.0000 'International Tables Vol C Tables 4.2.6.8 and 6.1.1.4'
O O 0.0106 0.0060 'International Tables Vol C Tables 4.2.6.8 and 6.1.1.4'

loop_
_geom_angle_atom_site_label_1
_geom_angle_atom_site_label_2
_geom_angle_atom_site_label_3
_geom_angle
C9 O2 H1 109.8(15)
C7 O3 C8 109.58(16)
C7 C4 C5 111.27(16)
C7 C4 C3 103.56(16)
C5 C4 C3 115.24(15)
C7 C4 H4A 108.8
C5 C4 H4A 108.8
C3 C4 H4A 108.8
O1 C9 O2 122.46(17)
O1 C9 C5 125.17(17)
O2 C9 C5 112.35(17)
C1 C6 C5 110.70(16)
C1 C6 H6A 109.5
C5 C6 H6A 109.5
C1 C6 H6B 109.5
C5 C6 H6B 109.5
H6A C6 H6B 108.1
C2 C3 C4 113.60(16)
C2 C3 C8 112.73(17)
C4 C3 C8 100.91(16)
C2 C3 H3A 109.8
C4 C3 H3A 109.8
C8 C3 H3A 109.8
C2 C1 C6 125.29(18)
C2 C1 H1A 117.4
C6 C1 H1A 117.4
C9 C5 C4 110.99(15)
C9 C5 C6 112.55(15)
C4 C5 C6 109.89(15)
C9 C5 H5A 107.7
C4 C5 H5A 107.7
C6 C5 H5A 107.7
O4 C7 O3 120.94(19)
O4 C7 C4 128.5(2)
O3 C7 C4 110.6(2)
C1 C2 C10 122.62(19)
C1 C2 C3 121.97(19)
C10 C2 C3 115.41(18)
O3 C8 C3 105.88(17)
O3 C8 H8A 110.6
C3 C8 H8A 110.6
O3 C8 H8C 110.6
C3 C8 H8C 110.6
H8A C8 H8C 108.7
C2 C10 H10A 109.5
C2 C10 H10B 109.5
H10A C10 H10B 109.5
C2 C10 H10C 109.5
H10A C10 H10C 109.5
H10B C10 H10C 109.5
C2 C10 H10D 109.5
H10A C10 H10D 141.1
H10B C10 H10D 56.3
H10C C10 H10D 56.3
C2 C10 H10E 109.5
H10A C10 H10E 56.3
H10B C10 H10E 141.1
H10C C10 H10E 56.3
H10D C10 H10E 109.5
C2 C10 H10F 109.5
H10A C10 H10F 56.3
H10B C10 H10F 56.3
H10C C10 H10F 141.1
H10D C10 H10F 109.5
H10E C10 H10F 109.5

loop_
_geom_bond_atom_site_label_1
_geom_bond_atom_site_label_2
_geom_bond_site_symmetry_2
_geom_bond_distance
_geom_bond_publ_flag
O1 C9 . 1.207(2) ?
O2 C9 . 1.319(2) ?
O2 H1 . .91(3) ?
O3 C7 . 1.346(3) ?
O3 C8 . 1.445(3) ?
C4 C7 . 1.504(3) ?
C4 C5 . 1.525(2) ?
C4 C3 . 1.529(3) ?
C4 H4A . .9800 ?
C9 C5 . 1.510(2) ?
C6 C1 . 1.492(3) ?
C6 C5 . 1.527(2) ?
C6 H6A . .9700 ?
C6 H6B . .9700 ?
C3 C2 . 1.512(3) ?
C3 C8 . 1.532(3) ?
C3 H3A . .9800 ?
C1 C2 . 1.319(3) ?
C1 H1A . .9300 ?
C5 H5A . .9800 ?
C7 O4 . 1.203(3) ?
C2 C10 . 1.503(3) ?
C8 H8A . .9700 ?
C8 H8C . .9700 ?
C10 H10A . .9600 ?
C10 H10B . .9600 ?
C10 H10C . .9600 ?
C10 H10D . .9600 ?
C10 H10E . .9600 ?
C10 H10F . .9600 ?

loop_
_geom_hbond_atom_site_label_D
_geom_hbond_atom_site_label_H
_geom_hbond_atom_site_label_A
_geom_hbond_site_symmetry_A
_geom_hbond_distance_DH
_geom_hbond_distance_HA
_geom_hbond_distance_DA
_geom_hbond_angle_DHA
O2 H1 O1 2_755 0.91(3) 1.85(3) 2.6972(19) 155(2)

loop_
_geom_torsion_atom_site_label_1
_geom_torsion_atom_site_label_2
_geom_torsion_atom_site_label_3
_geom_torsion_atom_site_label_4
_geom_torsion
C7 C4 C3 C2 -93.78(18)
C5 C4 C3 C2 28.0(2)
C7 C4 C3 C8 27.13(18)
C5 C4 C3 C8 148.88(15)
C5 C6 C1 C2 -24.2(2)
O1 C9 C5 C4 14.0(3)
O2 C9 C5 C4 -167.55(16)
O1 C9 C5 C6 137.7(2)
O2 C9 C5 C6 -43.9(2)
C7 C4 C5 C9 -171.05(16)
C3 C4 C5 C9 71.45(19)
C7 C4 C5 C6 63.8(2)
C3 C4 C5 C6 -53.7(2)
C1 C6 C5 C9 -74.4(2)
C1 C6 C5 C4 49.8(2)
C8 O3 C7 O4 176.86(19)
C8 O3 C7 C4 -3.9(2)
C5 C4 C7 O4 39.0(3)
C3 C4 C7 O4 163.4(2)
C5 C4 C7 O3 -140.21(16)
C3 C4 C7 O3 -15.84(19)
C6 C1 C2 C10 178.03(18)
C6 C1 C2 C3 -2.2(3)
C4 C3 C2 C1 0.7(2)
C8 C3 C2 C1 -113.3(2)
C4 C3 C2 C10 -179.50(16)
C8 C3 C2 C10 66.5(2)
C7 O3 C8 C3 22.2(2)
C2 C3 C8 O3 91.3(2)
C4 C3 C8 O3 -30.24(19)
